data_4348751
loop_
_publ_author_name
'Raba\,ca, Sandra'
'Oliveira, Sandrina'
'Santos, Isabel C.'
'Gama, Vasco'
'Belo, Dulce'
'Lopes, Elsa B.'
'Canadell, Enric'
'Almeida, Manuel'

_publ_section_title
;
 Polymorphism and Superconductivity in Bilayer Molecular Metals
 (CNB-EDT-TTF)<sub>4</sub>I<sub>3</sub>.
;
_journal_issue 20
_journal_name_full 'Inorganic chemistry'
_journal_page_first 10343
_journal_page_last 10350
_journal_paper_doi 10.1021/acs.inorgchem.6b01555
_journal_volume 55
_journal_year 2016
_chemical_formula_sum 'C26 H14 I1.5 N2 S12'
_chemical_formula_weight 929.46
_space_group_IT_number 2
_space_group_name_Hall '-P 1'
_space_group_name_H-M_alt 'P -1'
_symmetry_cell_setting triclinic
_symmetry_space_group_name_H-M 'P -1'
_atom_sites_solution_hydrogens geom
_atom_sites_solution_primary direct
_atom_sites_solution_secondary difmap
_audit_creation_method SHELXL-97
_cell_angle_alpha 86.793(2)
_cell_angle_beta 89.0790(10)
_cell_angle_gamma 84.558(2)
_cell_formula_units_Z 2
_cell_length_a 5.7669(2)
_cell_length_b 9.7113(3)
_cell_length_c 27.7724(7)
_cell_measurement_reflns_used 5491
_cell_measurement_temperature 150(2)
_cell_measurement_theta_max 27.82
_cell_measurement_theta_min 2.94
_cell_volume 1545.84(8)
_computing_cell_refinement 'Bruker SAINT'
_computing_data_collection 'Bruker APEX2'
_computing_data_reduction 'Bruker SAINT'
_computing_structure_refinement 'SHELXL-97 (Sheldrick, 2008)'
_diffrn_ambient_temperature 150(2)
_diffrn_measured_fraction_theta_full 0.947
_diffrn_measured_fraction_theta_max 0.947
_diffrn_measurement_device_type 'Bruker APEX-II CCD'
_diffrn_measurement_method '\f and \w scans'
_diffrn_radiation_monochromator graphite
_diffrn_radiation_source 'fine-focus sealed tube'
_diffrn_radiation_type MoK\a
_diffrn_radiation_wavelength 0.71073
_diffrn_reflns_av_R_equivalents 0.0531
_diffrn_reflns_av_sigmaI/netI 0.0550
_diffrn_reflns_limit_h_max 7
_diffrn_reflns_limit_h_min -7
_diffrn_reflns_limit_k_max 10
_diffrn_reflns_limit_k_min -11
_diffrn_reflns_limit_l_max 33
_diffrn_reflns_limit_l_min -33
_diffrn_reflns_number 20199
_diffrn_reflns_theta_full 25.68
_diffrn_reflns_theta_max 25.68
_diffrn_reflns_theta_min 2.97
_exptl_absorpt_coefficient_mu 2.371
_exptl_absorpt_correction_T_max 0.9767
_exptl_absorpt_correction_T_min 0.3304
_exptl_absorpt_correction_type multi-scan
_exptl_absorpt_process_details sadabs
_exptl_crystal_colour black
_exptl_crystal_density_diffrn 1.997
_exptl_crystal_density_method 'not measured'
_exptl_crystal_description needle
_exptl_crystal_F_000 911
_exptl_crystal_size_max 0.60
_exptl_crystal_size_mid 0.03
_exptl_crystal_size_min 0.01
_refine_diff_density_max 6.292
_refine_diff_density_min -2.887
_refine_diff_density_rms 0.217
_refine_ls_extinction_method none
_refine_ls_goodness_of_fit_ref 1.076
_refine_ls_hydrogen_treatment constr
_refine_ls_matrix_type full
_refine_ls_number_parameters 376
_refine_ls_number_reflns 5546
_refine_ls_number_restraints 0
_refine_ls_restrained_S_all 1.076
_refine_ls_R_factor_all 0.1265
_refine_ls_R_factor_gt 0.0919
_refine_ls_shift/su_max 0.005
_refine_ls_shift/su_mean 0.001
_refine_ls_structure_factor_coef Fsqd
_refine_ls_weighting_details 'calc w=1/[\s^2^(Fo^2^)+(0.1075P)^2^+2.7046P] where P=(Fo^2^+2Fc^2^)/3'
_refine_ls_weighting_scheme calc
_refine_ls_wR_factor_gt 0.2293
_refine_ls_wR_factor_ref 0.2457
_reflns_number_gt 3600
_reflns_number_total 5546
_reflns_threshold_expression >2sigma(I)
_cod_data_source_file ic6b01555_si_002.cif
_cod_data_source_block I3S5
_cod_original_sg_symbol_H-M P-1
_cod_original_formula_sum 'C26 H14 I1.50 N2 S12'
_cod_database_code 4348751

loop_
_symmetry_equiv_pos_as_xyz
'x, y, z'
'-x, -y, -z'

loop_
_atom_site_label
_atom_site_type_symbol
_atom_site_fract_x
_atom_site_fract_y
_atom_site_fract_z
_atom_site_U_iso_or_equiv
_atom_site_adp_type
_atom_site_occupancy
_atom_site_symmetry_multiplicity
_atom_site_calc_flag
_atom_site_refinement_flags
I1 I 0.5000 1.0000 0.5000 0.1416(13) Uani 1 2 d S
I2 I 0.49302(16) 0.7011(2) 0.49473(3) 0.1308(9) Uani 1 1 d .
S1 S 0.0503(3) 0.2461(3) 0.15054(8) 0.0193(6) Uani 1 1 d .
S3 S -0.0719(4) 0.0417(3) 0.24239(7) 0.0185(6) Uani 1 1 d .
S7 S 0.0506(4) 0.7419(3) 0.15246(8) 0.0181(5) Uani 1 1 d .
S2 S 0.4619(4) 0.3207(3) 0.20296(8) 0.0186(6) Uani 1 1 d .
S10 S 0.3354(4) 0.6205(3) 0.29530(8) 0.0190(6) Uani 1 1 d .
S4 S 0.3330(4) 0.1234(3) 0.29345(8) 0.0205(6) Uani 1 1 d .
S8 S 0.4617(4) 0.8173(3) 0.20470(8) 0.0187(6) Uani 1 1 d .
S9 S -0.0693(4) 0.5368(3) 0.24451(8) 0.0191(6) Uani 1 1 d .
S5 S -0.2195(4) -0.1482(3) 0.32030(8) 0.0236(6) Uani 1 1 d .
S6 S 0.2671(4) -0.0540(3) 0.38104(8) 0.0263(7) Uani 1 1 d .
S11 S -0.2181(4) 0.3492(3) 0.32315(9) 0.0249(6) Uani 1 1 d .
S12 S 0.2670(4) 0.4455(3) 0.38385(8) 0.0240(6) Uani 1 1 d .
N2 N 0.7471(14) 1.2362(11) 0.0416(3) 0.032(2) Uani 1 1 d .
N1 N 0.7478(14) 0.7415(9) 0.0400(3) 0.026(2) Uani 1 1 d .
C4 C 0.5493(14) 0.4994(10) 0.1258(3) 0.017(2) Uani 1 1 d .
H4 H 0.6787 0.5256 0.1427 0.021 Uiso 1 1 calc R
C18 C 0.1631(15) 0.9226(12) 0.0774(3) 0.025(2) Uani 1 1 d .
H18 H 0.0332 0.8964 0.0607 0.029 Uiso 1 1 calc R
C5 C 0.1624(14) 0.4269(10) 0.0757(3) 0.018(2) Uani 1 1 d .
H5 H 0.0312 0.4024 0.0590 0.022 Uiso 1 1 calc R
C11 C -0.0136(14) -0.0399(11) 0.2999(3) 0.018(2) Uani 1 1 d .
C17 C 0.5491(15) 0.9964(10) 0.1275(3) 0.019(2) Uani 1 1 d .
H17 H 0.6789 1.0226 0.1443 0.023 Uiso 1 1 calc R
C19 C 0.4109(14) 0.8990(11) 0.1479(3) 0.018(2) Uani 1 1 d .
C8 C 0.2173(14) 0.2271(10) 0.2029(3) 0.018(2) Uani 1 1 d .
C10 C 0.1737(14) -0.0007(10) 0.3231(3) 0.0149(19) Uani 1 1 d .
C24 C -0.0119(14) 0.4577(10) 0.3025(3) 0.015(2) Uani 1 1 d .
C7 C 0.2151(14) 0.3667(10) 0.1209(3) 0.015(2) Uani 1 1 d .
C23 C 0.1750(14) 0.4960(11) 0.3253(3) 0.020(2) Uani 1 1 d .
C21 C 0.2187(14) 0.7209(10) 0.2050(3) 0.0151(19) Uani 1 1 d .
C1 C 0.6346(15) 0.6600(11) 0.0576(3) 0.024(2) Uani 1 1 d .
C22 C 0.1673(14) 0.6371(11) 0.2431(3) 0.020(2) Uani 1 1 d .
C20 C 0.2150(14) 0.8650(11) 0.1228(3) 0.018(2) Uani 1 1 d .
C13 C -0.1157(16) -0.2046(12) 0.3802(3) 0.027(3) Uani 1 1 d .
H13A H -0.2482 -0.2363 0.3996 0.032 Uiso 1 1 calc R
H13B H 0.0011 -0.2854 0.3774 0.032 Uiso 1 1 calc R
C14 C 0.6323(15) 1.1563(11) 0.0592(3) 0.021(2) Uani 1 1 d .
C9 C 0.1653(14) 0.1393(10) 0.2411(3) 0.017(2) Uani 1 1 d .
C6 C 0.4101(13) 0.4019(10) 0.1461(3) 0.0136(19) Uani 1 1 d .
C2 C 0.4935(14) 0.5581(10) 0.0797(3) 0.015(2) Uani 1 1 d .
C26 C -0.1130(16) 0.2914(11) 0.3829(3) 0.024(2) Uani 1 1 d .
H26A H -0.2437 0.2572 0.4022 0.029 Uiso 1 1 calc R
H26B H 0.0076 0.2126 0.3798 0.029 Uiso 1 1 calc R
C15 C 0.4922(15) 1.0552(11) 0.0814(3) 0.021(2) Uani 1 1 d .
C3 C 0.3003(15) 0.5225(11) 0.0549(3) 0.021(2) Uani 1 1 d .
H3 H 0.2645 0.5643 0.0239 0.026 Uiso 1 1 calc R
C16 C 0.3003(14) 1.0186(10) 0.0564(3) 0.018(2) Uani 1 1 d .
H16 H 0.2650 1.0595 0.0251 0.021 Uiso 1 1 calc R
C12 C -0.0082(16) -0.0974(11) 0.4073(3) 0.024(2) Uani 1 1 d .
H12A H 0.0170 -0.1326 0.4412 0.029 Uiso 1 1 calc R
H12B H -0.1176 -0.0125 0.4076 0.029 Uiso 1 1 calc R
C25 C -0.0105(15) 0.4031(11) 0.4100(3) 0.024(2) Uani 1 1 d .
H25A H 0.0121 0.3706 0.4441 0.029 Uiso 1 1 calc R
H25B H -0.1213 0.4876 0.4091 0.029 Uiso 1 1 calc R

loop_
_atom_site_aniso_label
_atom_site_aniso_U_11
_atom_site_aniso_U_22
_atom_site_aniso_U_33
_atom_site_aniso_U_23
_atom_site_aniso_U_13
_atom_site_aniso_U_12
I1 0.0252(7) 0.375(4) 0.0244(6) -0.0300(11) 0.0007(5) -0.0042(11)
I2 0.0360(6) 0.312(3) 0.0336(5) 0.0360(8) 0.0058(4) 0.0093(8)
S1 0.0124(10) 0.0264(16) 0.0199(10) 0.0023(10) -0.0015(8) -0.0078(9)
S3 0.0137(10) 0.0228(16) 0.0197(10) 0.0028(9) -0.0019(8) -0.0070(9)
S7 0.0138(10) 0.0188(15) 0.0221(11) 0.0020(9) -0.0007(8) -0.0052(9)
S2 0.0137(10) 0.0215(16) 0.0206(11) 0.0040(10) -0.0026(8) -0.0045(9)
S10 0.0149(10) 0.0210(16) 0.0219(11) 0.0024(10) -0.0019(8) -0.0074(9)
S4 0.0141(10) 0.0278(17) 0.0200(11) 0.0037(10) -0.0013(8) -0.0070(10)
S8 0.0146(10) 0.0203(16) 0.0214(11) 0.0051(10) -0.0027(8) -0.0057(9)
S9 0.0133(10) 0.0233(16) 0.0210(10) 0.0033(10) -0.0012(8) -0.0052(9)
S5 0.0177(11) 0.0246(17) 0.0288(12) 0.0075(10) 0.0009(9) -0.0094(10)
S6 0.0159(11) 0.042(2) 0.0197(11) 0.0073(11) -0.0013(8) -0.0009(10)
S11 0.0171(11) 0.0274(18) 0.0302(12) 0.0058(11) 0.0009(9) -0.0076(10)
S12 0.0163(11) 0.0329(18) 0.0225(11) 0.0069(10) -0.0011(8) -0.0056(10)
N2 0.019(4) 0.038(7) 0.037(5) 0.006(4) -0.004(3) -0.004(4)
N1 0.026(4) 0.010(5) 0.043(5) 0.010(4) -0.004(4) -0.007(4)
C4 0.014(4) 0.015(6) 0.024(4) -0.004(4) 0.000(3) 0.000(4)
C18 0.017(4) 0.034(8) 0.021(4) 0.000(4) -0.001(3) 0.001(4)
C5 0.012(4) 0.019(6) 0.023(4) -0.001(4) -0.005(3) 0.002(4)
C11 0.011(4) 0.021(6) 0.021(4) -0.001(4) 0.002(3) 0.001(4)
C17 0.016(4) 0.016(6) 0.026(5) 0.003(4) 0.000(3) -0.003(4)
C19 0.010(4) 0.024(7) 0.019(4) 0.002(4) 0.002(3) 0.005(4)
C8 0.013(4) 0.015(6) 0.025(4) -0.002(4) -0.001(3) 0.000(4)
C10 0.012(4) 0.012(6) 0.021(4) -0.003(4) 0.002(3) 0.000(3)
C24 0.015(4) 0.009(6) 0.021(4) 0.002(4) 0.002(3) 0.000(4)
C7 0.013(4) 0.008(6) 0.024(4) 0.001(4) 0.005(3) 0.003(3)
C23 0.008(4) 0.029(7) 0.023(4) 0.002(4) 0.003(3) -0.001(4)
C21 0.017(4) 0.008(6) 0.021(4) 0.000(4) 0.000(3) -0.003(4)
C1 0.020(5) 0.028(7) 0.025(5) 0.004(4) -0.002(4) -0.006(4)
C22 0.010(4) 0.029(7) 0.021(4) -0.003(4) 0.004(3) -0.004(4)
C20 0.013(4) 0.019(6) 0.022(4) -0.002(4) -0.001(3) -0.003(4)
C13 0.020(5) 0.031(7) 0.026(5) 0.017(4) 0.002(4) 0.001(4)
C14 0.020(5) 0.018(7) 0.025(5) 0.000(4) -0.001(4) 0.001(4)
C9 0.012(4) 0.018(6) 0.019(4) 0.004(4) 0.004(3) 0.000(4)
C6 0.010(4) 0.008(6) 0.023(4) 0.002(4) 0.002(3) -0.002(3)
C2 0.014(4) 0.006(6) 0.024(4) 0.001(4) 0.003(3) 0.002(3)
C26 0.022(5) 0.027(7) 0.023(5) 0.013(4) 0.002(4) -0.008(4)
C15 0.018(4) 0.022(7) 0.020(4) 0.003(4) 0.005(3) 0.000(4)
C3 0.020(5) 0.021(7) 0.022(4) 0.007(4) 0.002(3) -0.001(4)
C16 0.017(4) 0.014(6) 0.021(4) 0.004(4) -0.001(3) 0.001(4)
C12 0.022(5) 0.030(7) 0.020(4) 0.000(4) 0.003(4) -0.004(4)
C25 0.018(4) 0.031(7) 0.024(5) 0.006(4) 0.005(4) -0.004(4)

loop_
_atom_type_symbol
_atom_type_description
_atom_type_scat_dispersion_real
_atom_type_scat_dispersion_imag
_atom_type_scat_source
C C 0.0033 0.0016 'International Tables Vol C Tables 4.2.6.8 and 6.1.1.4'
N N 0.0061 0.0033 'International Tables Vol C Tables 4.2.6.8 and 6.1.1.4'
S S 0.1246 0.1234 'International Tables Vol C Tables 4.2.6.8 and 6.1.1.4'
I I -0.4742 1.8119 'International Tables Vol C Tables 4.2.6.8 and 6.1.1.4'
H H 0.0000 0.0000 'International Tables Vol C Tables 4.2.6.8 and 6.1.1.4'

loop_
_geom_angle_atom_site_label_1
_geom_angle_atom_site_label_2
_geom_angle_atom_site_label_3
_geom_angle
_geom_angle_site_symmetry_3
I2 I1 I2 180.000(4) 2_676
C7 S1 C8 95.5(4) .
C9 S3 C11 95.6(4) .
C21 S7 C20 95.9(4) .
C6 S2 C8 94.9(4) .
C22 S10 C23 95.6(4) .
C10 S4 C9 95.3(4) .
C19 S8 C21 95.7(4) .
C22 S9 C24 95.6(4) .
C11 S5 C13 102.3(4) .
C10 S6 C12 99.2(4) .
C24 S11 C26 102.6(4) .
C23 S12 C25 98.9(4) .
C6 C4 C2 118.1(8) .
C20 C18 C16 119.7(9) .
C3 C5 C7 119.8(8) .
C10 C11 S5 129.4(7) .
C10 C11 S3 116.1(7) .
S5 C11 S3 114.2(5) .
C19 C17 C15 118.1(9) .
C17 C19 C20 119.8(8) .
C17 C19 S8 123.0(7) .
C20 C19 S8 117.1(7) .
C9 C8 S2 121.7(7) .
C9 C8 S1 121.9(7) .
S2 C8 S1 116.3(5) .
C11 C10 S6 127.3(7) .
C11 C10 S4 117.5(7) .
S6 C10 S4 115.1(5) .
C23 C24 S11 129.4(7) .
C23 C24 S9 116.5(7) .
S11 C24 S9 114.0(5) .
C5 C7 C6 120.6(8) .
C5 C7 S1 123.4(7) .
C6 C7 S1 116.0(6) .
C24 C23 S12 127.6(7) .
C24 C23 S10 117.4(7) .
S12 C23 S10 114.8(5) .
C22 C21 S7 122.9(7) .
C22 C21 S8 121.7(7) .
S7 C21 S8 115.4(5) .
N1 C1 C2 179.8(11) .
C21 C22 S10 121.9(7) .
C21 C22 S9 123.2(7) .
S10 C22 S9 114.9(5) .
C18 C20 C19 121.3(9) .
C18 C20 S7 122.9(7) .
C19 C20 S7 115.8(7) .
C12 C13 S5 115.6(7) .
N2 C14 C15 179.1(10) .
C8 C9 S3 123.5(7) .
C8 C9 S4 121.1(7) .
S3 C9 S4 115.3(5) .
C4 C6 C7 120.2(8) .
C4 C6 S2 122.6(7) .
C7 C6 S2 117.2(6) .
C3 C2 C4 121.4(8) .
C3 C2 C1 119.0(8) .
C4 C2 C1 119.6(8) .
C25 C26 S11 114.1(7) .
C16 C15 C17 121.7(9) .
C16 C15 C14 118.7(8) .
C17 C15 C14 119.6(9) .
C5 C3 C2 119.8(8) .
C18 C16 C15 119.4(8) .
C13 C12 S6 112.5(6) .
C26 C25 S12 111.6(6) .

loop_
_geom_bond_atom_site_label_1
_geom_bond_atom_site_label_2
_geom_bond_distance
_geom_bond_site_symmetry_2
I1 I2 2.918(2) .
I1 I2 2.918(2) 2_676
S1 C7 1.740(9) .
S1 C8 1.750(9) .
S3 C9 1.735(9) .
S3 C11 1.764(9) .
S7 C21 1.756(9) .
S7 C20 1.756(9) .
S2 C6 1.743(8) .
S2 C8 1.749(9) .
S10 C22 1.749(9) .
S10 C23 1.757(9) .
S4 C10 1.746(9) .
S4 C9 1.751(9) .
S8 C19 1.743(8) .
S8 C21 1.757(9) .
S9 C22 1.749(9) .
S9 C24 1.766(8) .
S5 C11 1.728(9) .
S5 C13 1.816(9) .
S6 C10 1.741(8) .
S6 C12 1.813(9) .
S11 C24 1.733(9) .
S11 C26 1.816(9) .
S12 C23 1.747(9) .
S12 C25 1.819(9) .
N2 C14 1.151(13) .
N1 C1 1.156(13) .
C4 C6 1.389(12) .
C4 C2 1.401(12) .
C18 C20 1.375(13) .
C18 C16 1.379(13) .
C5 C3 1.375(13) .
C5 C7 1.382(12) .
C11 C10 1.362(12) .
C17 C19 1.385(13) .
C17 C15 1.403(12) .
C19 C20 1.411(12) .
C8 C9 1.370(12) .
C24 C23 1.352(13) .
C7 C6 1.412(12) .
C21 C22 1.345(12) .
C1 C2 1.444(13) .
C13 C12 1.503(15) .
C14 C15 1.437(13) .
C2 C3 1.400(13) .
C26 C25 1.523(15) .
C15 C16 1.401(13) .
